data_2220286
loop_
_publ_author_name
'Bats, Jan W.'
'Doppiu, Angelino'
'Rivas Nass, Andreas'
'Hashmi, A. Stephen K.'

_publ_section_title
(<i>S~p~</i>)-1-Diphenylphosphanyl-2-{(<i>S</i>)-[2-(diphenylphosphanyl)phenyl]hydroxymethyl}ferrocene
_journal_coeditor_code NC2123
_journal_issue 12
_journal_name_full 'Acta Crystallographica Section E'
_journal_page_first m1585
_journal_paper_doi 10.1107/S1600536808038294
_journal_volume 64
_journal_year 2008
_chemical_formula_iupac '[Fe (C5 H5) (C36 H29 O P2)]'
_chemical_formula_moiety 'C41 H34 Fe O P2'
_chemical_formula_sum 'C41 H34 Fe O P2'
_chemical_formula_weight 660.47
_chemical_name_systematic
;
(S~p~)-1-Diphenylphosphanyl-2-{(<i>S</i>)-[2-
(diphenylphosphanyl)phenyl]hydroxymethyl}ferrocene
;
_space_group_IT_number 4
_symmetry_cell_setting monoclinic
_symmetry_space_group_name_Hall 'P 2yb'
_symmetry_space_group_name_H-M 'P 1 21 1'
_atom_sites_solution_hydrogens geom
_atom_sites_solution_primary direct
_atom_sites_solution_secondary difmap
_audit_creation_method SHELXL-97
_cell_angle_alpha 90.00
_cell_angle_beta 97.807(12)
_cell_angle_gamma 90.00
_cell_formula_units_Z 2
_cell_length_a 11.6111(15)
_cell_length_b 8.6154(10)
_cell_length_c 16.481(2)
_cell_measurement_reflns_used 239
_cell_measurement_temperature 162(2)
_cell_measurement_theta_max 23
_cell_measurement_theta_min 3
_cell_volume 1633.4(3)
_computing_cell_refinement 'SMART (Siemens, 1995)'
_computing_data_collection 'SMART (Siemens, 1995)'
_computing_data_reduction 'SAINT (Siemens, 1995)'
_computing_molecular_graphics 'SHELXTL (Sheldrick, 2008)'
_computing_publication_material 'SHELXL97 (Sheldrick, 2008)'
_computing_structure_refinement 'SHELXL97 (Sheldrick, 2008)'
_computing_structure_solution 'SHELXS97 (Sheldrick, 2008)'
_diffrn_ambient_temperature 162(2)
_diffrn_measured_fraction_theta_full 0.994
_diffrn_measured_fraction_theta_max 0.950
_diffrn_measurement_device_type 'Siemens SMART 1K CCD'
_diffrn_measurement_method \w
_diffrn_radiation_monochromator graphite
_diffrn_radiation_source 'normal-focus sealed tube'
_diffrn_radiation_type MoK\a
_diffrn_radiation_wavelength 0.71073
_diffrn_reflns_av_R_equivalents 0.0506
_diffrn_reflns_av_sigmaI/netI 0.0458
_diffrn_reflns_limit_h_max 16
_diffrn_reflns_limit_h_min -16
_diffrn_reflns_limit_k_max 12
_diffrn_reflns_limit_k_min -12
_diffrn_reflns_limit_l_max 23
_diffrn_reflns_limit_l_min -23
_diffrn_reflns_number 25293
_diffrn_reflns_theta_full 29.50
_diffrn_reflns_theta_max 30.5
_diffrn_reflns_theta_min 1.8
_diffrn_standards_decay_% 0.0
_diffrn_standards_interval_time 1200
_diffrn_standards_number 455
_exptl_absorpt_coefficient_mu 0.592
_exptl_absorpt_correction_T_max 0.845
_exptl_absorpt_correction_T_min 0.795
_exptl_absorpt_correction_type numerical
_exptl_absorpt_process_details '(SHELXTL; Sheldrick, 2008)'
_exptl_crystal_colour orange
_exptl_crystal_density_diffrn 1.343
_exptl_crystal_density_method 'not measured'
_exptl_crystal_description block
_exptl_crystal_F_000 688
_exptl_crystal_size_max 0.40
_exptl_crystal_size_mid 0.40
_exptl_crystal_size_min 0.32
_refine_diff_density_max 0.325
_refine_diff_density_min -0.226
_refine_ls_abs_structure_details 'Flack (1983), 4069 Friedel pairs'
_refine_ls_abs_structure_Flack -0.023(10)
_refine_ls_extinction_method none
_refine_ls_goodness_of_fit_ref 1.065
_refine_ls_hydrogen_treatment mixed
_refine_ls_matrix_type full
_refine_ls_number_parameters 410
_refine_ls_number_reflns 9131
_refine_ls_number_restraints 1
_refine_ls_restrained_S_all 1.065
_refine_ls_R_factor_all 0.0509
_refine_ls_R_factor_gt 0.0377
_refine_ls_shift/su_max 0.003
_refine_ls_shift/su_mean 0.000
_refine_ls_structure_factor_coef Fsqd
_refine_ls_weighting_details 'calc w=1/[\s^2^(Fo^2^)+(0.03P)^2^+0.5P] where P=(Fo^2^+2Fc^2^)/3'
_refine_ls_weighting_scheme calc
_refine_ls_wR_factor_gt 0.0758
_refine_ls_wR_factor_ref 0.0831
_reflns_number_gt 7926
_reflns_number_total 9131
_reflns_threshold_expression I>2\s(I)
_cod_data_source_file nc2123.cif
_cod_data_source_block I
_cod_original_sg_symbol_H-M 'P 21'
_cod_database_code 2220286
_cod_database_fobs_code 2220286

loop_
_symmetry_equiv_pos_as_xyz
'x, y, z'
'-x, y+1/2, -z'

loop_
_atom_site_type_symbol
_atom_site_label
_atom_site_fract_x
_atom_site_fract_y
_atom_site_fract_z
_atom_site_U_iso_or_equiv
_atom_site_adp_type
_atom_site_calc_flag
_atom_site_refinement_flags
_atom_site_occupancy
Fe Fe1 0.19359(2) -0.01898(3) 0.741420(18) 0.02801(7) Uani d . 1
P P1 0.62868(4) 0.27356(6) 0.85276(3) 0.02329(11) Uani d . 1
P P2 0.32422(4) 0.33294(6) 0.71106(3) 0.02413(11) Uani d . 1
O O1 0.47730(15) -0.14478(19) 0.81532(11) 0.0352(4) Uani d . 1
C C1 0.35814(16) -0.0009(2) 0.71422(12) 0.0249(4) Uani d . 1
C C2 0.30376(19) -0.1365(3) 0.67651(15) 0.0319(5) Uani d . 1
H H2A 0.3304 -0.2402 0.6853 0.038 Uiso calc R 1
C C3 0.2027(2) -0.0890(3) 0.62352(16) 0.0360(5) Uani d . 1
H H3A 0.1499 -0.1559 0.5913 0.043 Uiso calc R 1
C C4 0.19426(19) 0.0751(3) 0.62691(14) 0.0310(5) Uani d . 1
H H4A 0.1349 0.1367 0.5973 0.037 Uiso calc R 1
C C5 0.29067(17) 0.1323(2) 0.68279(12) 0.0244(4) Uani d . 1
C C6 0.2085(2) -0.0518(3) 0.86549(16) 0.0466(7) Uani d . 1
H H6A 0.2790 -0.0574 0.9021 0.056 Uiso calc R 1
C C7 0.1497(3) -0.1778(4) 0.8229(2) 0.0585(9) Uani d . 1
H H7A 0.1742 -0.2831 0.8260 0.070 Uiso calc R 1
C C8 0.0498(3) -0.1210(4) 0.7757(2) 0.0567(8) Uani d . 1
H H8A -0.0053 -0.1812 0.7413 0.068 Uiso calc R 1
C C9 0.0444(2) 0.0418(4) 0.78764(17) 0.0445(6) Uani d . 1
H H9A -0.0144 0.1098 0.7628 0.053 Uiso calc R 1
C C10 0.1430(2) 0.0839(3) 0.84353(14) 0.0365(5) Uani d . 1
H H10A 0.1619 0.1858 0.8630 0.044 Uiso calc R 1
C C11 0.46677(16) 0.0034(2) 0.77503(12) 0.0255(4) Uani d . 1
H H11A 0.4583 0.0857 0.8166 0.031 Uiso calc R 1
C C12 0.57475(16) 0.0380(2) 0.73482(12) 0.0232(4) Uani d . 1
C C13 0.59482(18) -0.0521(2) 0.66787(13) 0.0306(5) Uani d . 1
H H13A 0.5415 -0.1319 0.6489 0.037 Uiso calc R 1
C C14 0.69159(18) -0.0268(3) 0.62852(13) 0.0345(5) Uani d . 1
H H14A 0.7051 -0.0905 0.5837 0.041 Uiso calc R 1
C C15 0.76792(19) 0.0911(3) 0.65477(14) 0.0341(5) Uani d . 1
H H15A 0.8330 0.1109 0.6271 0.041 Uiso calc R 1
C C16 0.74938(18) 0.1810(3) 0.72182(13) 0.0272(4) Uani d . 1
H H16A 0.8024 0.2621 0.7394 0.033 Uiso calc R 1
C C17 0.65449(17) 0.1546(2) 0.76401(12) 0.0224(4) Uani d . 1
C C18 0.64664(17) 0.1267(2) 0.93453(12) 0.0247(4) Uani d . 1
C C19 0.59727(19) 0.1590(3) 1.00546(13) 0.0309(5) Uani d . 1
H H19A 0.5589 0.2553 1.0102 0.037 Uiso calc R 1
C C20 0.6035(2) 0.0530(3) 1.06872(14) 0.0380(5) Uani d . 1
H H20A 0.5703 0.0774 1.1168 0.046 Uiso calc R 1
C C21 0.6582(2) -0.0893(3) 1.06242(14) 0.0345(5) Uani d . 1
H H21A 0.6609 -0.1630 1.1055 0.041 Uiso calc R 1
C C22 0.70842(19) -0.1230(3) 0.99310(13) 0.0312(5) Uani d . 1
H H22A 0.7463 -0.2198 0.9888 0.037 Uiso calc R 1
C C23 0.70385(16) -0.0159(3) 0.92957(12) 0.0284(4) Uani d . 1
H H23A 0.7397 -0.0395 0.8825 0.034 Uiso calc R 1
C C24 0.76505(18) 0.3831(3) 0.87543(13) 0.0284(4) Uani d . 1
C C25 0.8662(2) 0.3235(3) 0.91878(17) 0.0450(6) Uani d . 1
H H25A 0.8679 0.2187 0.9369 0.054 Uiso calc R 1
C C26 0.9648(2) 0.4150(4) 0.93611(19) 0.0574(8) Uani d . 1
H H26A 1.0332 0.3731 0.9663 0.069 Uiso calc R 1
C C27 0.9636(3) 0.5670(4) 0.90944(17) 0.0511(8) Uani d . 1
H H27A 1.0310 0.6298 0.9215 0.061 Uiso calc R 1
C C28 0.8645(3) 0.6274(3) 0.86535(19) 0.0492(7) Uani d . 1
H H28A 0.8642 0.7313 0.8460 0.059 Uiso calc R 1
C C29 0.7647(2) 0.5367(3) 0.84906(16) 0.0369(5) Uani d . 1
H H29A 0.6960 0.5798 0.8198 0.044 Uiso calc R 1
C C30 0.19045(17) 0.4249(2) 0.65968(13) 0.0268(4) Uani d . 1
C C31 0.0981(2) 0.4392(3) 0.70517(14) 0.0334(5) Uani d . 1
H H31A 0.1085 0.4098 0.7612 0.040 Uiso calc R 1
C C32 -0.00866(19) 0.4957(3) 0.66960(15) 0.0399(5) Uani d . 1
H H32A -0.0713 0.5027 0.7010 0.048 Uiso calc R 1
C C33 -0.0244(2) 0.5420(3) 0.58854(17) 0.0431(6) Uani d . 1
H H33A -0.0975 0.5809 0.5642 0.052 Uiso calc R 1
C C34 0.0673(2) 0.5313(4) 0.54313(16) 0.0473(7) Uani d . 1
H H34A 0.0572 0.5635 0.4875 0.057 Uiso calc R 1
C C35 0.17429(18) 0.4734(3) 0.57875(13) 0.0367(5) Uani d . 1
H H35A 0.2369 0.4670 0.5473 0.044 Uiso calc R 1
C C36 0.43404(17) 0.3780(2) 0.64374(12) 0.0249(4) Uani d . 1
C C37 0.45399(18) 0.2857(3) 0.57774(13) 0.0301(4) Uani d . 1
H H37A 0.4039 0.2006 0.5620 0.036 Uiso calc R 1
C C38 0.54639(19) 0.3165(3) 0.53441(14) 0.0348(5) Uani d . 1
H H38A 0.5595 0.2522 0.4898 0.042 Uiso calc R 1
C C39 0.6192(2) 0.4415(3) 0.55664(15) 0.0377(6) Uani d . 1
H H39A 0.6822 0.4630 0.5271 0.045 Uiso calc R 1
C C40 0.6003(2) 0.5345(3) 0.62161(17) 0.0378(5) Uani d . 1
H H40A 0.6501 0.6203 0.6365 0.045 Uiso calc R 1
C C41 0.50852(17) 0.5034(2) 0.66566(14) 0.0301(4) Uani d . 1
H H41A 0.4965 0.5675 0.7107 0.036 Uiso calc R 1
H H1A 0.532(2) -0.146(3) 0.8487(17) 0.034(7) Uiso d . 1

loop_
_atom_site_aniso_label
_atom_site_aniso_U_11
_atom_site_aniso_U_22
_atom_site_aniso_U_33
_atom_site_aniso_U_12
_atom_site_aniso_U_13
_atom_site_aniso_U_23
Fe1 0.02189(13) 0.02740(15) 0.03497(16) -0.00588(13) 0.00474(11) 0.00120(13)
P1 0.0218(2) 0.0242(2) 0.0240(2) -0.00007(19) 0.00343(19) -0.0001(2)
P2 0.0264(2) 0.0262(3) 0.0196(2) -0.0037(2) 0.00265(18) -0.0002(2)
O1 0.0310(8) 0.0341(9) 0.0392(9) -0.0060(7) 0.0002(7) 0.0144(7)
C1 0.0224(8) 0.0251(10) 0.0276(9) -0.0054(8) 0.0049(7) -0.0012(8)
C2 0.0293(11) 0.0288(11) 0.0380(12) -0.0044(9) 0.0062(9) -0.0060(9)
C3 0.0340(12) 0.0360(12) 0.0370(13) -0.0084(10) 0.0006(10) -0.0089(10)
C4 0.0283(11) 0.0328(12) 0.0300(11) -0.0047(9) -0.0024(9) -0.0023(9)
C5 0.0230(9) 0.0262(10) 0.0241(10) -0.0055(8) 0.0032(7) 0.0005(8)
C6 0.0403(12) 0.063(2) 0.0393(13) 0.0053(12) 0.0143(10) 0.0198(12)
C7 0.0666(19) 0.0405(15) 0.078(2) -0.0039(14) 0.0434(17) 0.0172(15)
C8 0.0426(15) 0.0584(19) 0.074(2) -0.0285(14) 0.0247(14) -0.0143(16)
C9 0.0246(11) 0.0599(17) 0.0501(15) 0.0002(11) 0.0098(10) 0.0011(13)
C10 0.0364(12) 0.0422(14) 0.0328(12) -0.0073(10) 0.0113(10) 0.0005(10)
C11 0.0260(9) 0.0249(11) 0.0262(9) -0.0024(8) 0.0053(7) 0.0023(8)
C12 0.0219(9) 0.0245(9) 0.0230(9) 0.0006(7) 0.0022(7) 0.0039(7)
C13 0.0302(10) 0.0309(12) 0.0304(11) -0.0023(8) 0.0031(8) -0.0042(8)
C14 0.0369(10) 0.0417(12) 0.0267(10) 0.0016(11) 0.0103(8) -0.0050(11)
C15 0.0276(10) 0.0458(13) 0.0311(11) 0.0004(9) 0.0120(9) 0.0007(10)
C16 0.0238(10) 0.0305(11) 0.0280(10) -0.0031(8) 0.0058(8) 0.0013(9)
C17 0.0206(9) 0.0258(10) 0.0206(9) 0.0028(7) 0.0018(7) 0.0031(7)
C18 0.0213(9) 0.0288(10) 0.0233(9) -0.0035(8) 0.0008(7) 0.0009(8)
C19 0.0348(11) 0.0328(11) 0.0265(10) 0.0005(9) 0.0092(9) -0.0043(9)
C20 0.0468(13) 0.0450(13) 0.0246(11) 0.0002(11) 0.0140(10) -0.0016(10)
C21 0.0383(12) 0.0403(13) 0.0248(11) -0.0008(10) 0.0045(9) 0.0090(9)
C22 0.0314(10) 0.0345(11) 0.0269(11) 0.0053(9) 0.0008(8) 0.0033(8)
C23 0.0285(9) 0.0334(10) 0.0241(9) 0.0056(10) 0.0066(7) 0.0033(9)
C24 0.0297(10) 0.0302(11) 0.0257(10) -0.0069(8) 0.0056(8) -0.0048(8)
C25 0.0334(12) 0.0499(15) 0.0488(15) -0.0136(12) -0.0047(10) 0.0138(12)
C26 0.0378(14) 0.083(2) 0.0483(16) -0.0260(15) -0.0056(12) 0.0108(15)
C27 0.0493(16) 0.0645(19) 0.0433(15) -0.0342(14) 0.0194(13) -0.0207(14)
C28 0.0579(17) 0.0324(13) 0.0644(18) -0.0186(12) 0.0343(15) -0.0121(12)
C29 0.0401(12) 0.0304(11) 0.0434(13) -0.0024(9) 0.0167(10) -0.0038(10)
C30 0.0267(9) 0.0261(10) 0.0278(10) -0.0013(8) 0.0041(8) -0.0010(8)
C31 0.0383(12) 0.0312(12) 0.0330(11) 0.0020(9) 0.0130(9) 0.0015(9)
C32 0.0330(11) 0.0404(13) 0.0489(14) 0.0020(11) 0.0149(10) 0.0006(12)
C33 0.0271(11) 0.0507(15) 0.0502(15) 0.0051(10) 0.0009(10) 0.0023(12)
C34 0.0368(13) 0.071(2) 0.0337(13) 0.0077(12) 0.0017(10) 0.0095(12)
C35 0.0302(10) 0.0532(14) 0.0276(10) 0.0050(11) 0.0068(8) 0.0037(11)
C36 0.0249(9) 0.0246(10) 0.0247(10) 0.0011(8) 0.0016(7) 0.0041(8)
C37 0.0311(10) 0.0330(11) 0.0256(10) -0.0017(9) 0.0018(8) 0.0027(9)
C38 0.0355(11) 0.0439(13) 0.0258(10) 0.0052(10) 0.0070(9) 0.0047(9)
C39 0.0322(11) 0.0399(14) 0.0432(13) 0.0044(9) 0.0136(10) 0.0164(10)
C40 0.0315(11) 0.0270(11) 0.0553(15) -0.0037(9) 0.0073(10) 0.0118(10)
C41 0.0283(9) 0.0239(11) 0.0379(11) 0.0009(8) 0.0042(8) 0.0041(9)

loop_
_atom_type_symbol
_atom_type_description
_atom_type_scat_dispersion_real
_atom_type_scat_dispersion_imag
_atom_type_scat_source
C C 0.0033 0.0016 'International Tables Vol C Tables 4.2.6.8 and 6.1.1.4'
H H 0.0000 0.0000 'International Tables Vol C Tables 4.2.6.8 and 6.1.1.4'
O O 0.0106 0.0060 'International Tables Vol C Tables 4.2.6.8 and 6.1.1.4'
P P 0.1023 0.0942 'International Tables Vol C Tables 4.2.6.8 and 6.1.1.4'
Fe Fe 0.3463 0.8444 'International Tables Vol C Tables 4.2.6.8 and 6.1.1.4'

loop_
_geom_angle_atom_site_label_1
_geom_angle_atom_site_label_2
_geom_angle_atom_site_label_3
_geom_angle
C1 Fe1 C7 121.78(11)
C1 Fe1 C8 158.24(11)
C7 Fe1 C8 40.16(14)
C1 Fe1 C2 41.10(8)
C7 Fe1 C2 104.11(11)
C8 Fe1 C2 121.82(11)
C1 Fe1 C6 106.09(9)
C7 Fe1 C6 40.62(13)
C8 Fe1 C6 67.92(13)
C2 Fe1 C6 118.70(10)
C1 Fe1 C5 41.54(8)
C7 Fe1 C5 160.76(12)
C8 Fe1 C5 158.57(12)
C2 Fe1 C5 69.20(9)
C6 Fe1 C5 125.55(10)
C1 Fe1 C3 68.98(9)
C7 Fe1 C3 118.61(12)
C8 Fe1 C3 106.64(12)
C2 Fe1 C3 40.70(10)
C6 Fe1 C3 153.77(11)
C5 Fe1 C3 68.76(9)
C1 Fe1 C9 158.57(10)
C7 Fe1 C9 68.04(12)
C8 Fe1 C9 40.62(12)
C2 Fe1 C9 160.10(10)
C6 Fe1 C9 68.02(11)
C5 Fe1 C9 123.97(10)
C3 Fe1 C9 125.55(11)
C1 Fe1 C4 69.23(9)
C7 Fe1 C4 154.99(12)
C8 Fe1 C4 122.09(12)
C2 Fe1 C4 68.54(10)
C6 Fe1 C4 163.94(10)
C5 Fe1 C4 40.98(8)
C3 Fe1 C4 40.43(9)
C9 Fe1 C4 110.42(11)
C1 Fe1 C10 122.04(9)
C7 Fe1 C10 67.90(12)
C8 Fe1 C10 67.81(11)
C2 Fe1 C10 155.54(10)
C6 Fe1 C10 40.32(10)
C5 Fe1 C10 110.38(9)
C3 Fe1 C10 163.54(10)
C9 Fe1 C10 40.29(10)
C4 Fe1 C10 128.20(10)
C24 P1 C18 101.26(10)
C24 P1 C17 102.60(9)
C18 P1 C17 100.64(9)
C5 P2 C36 100.83(9)
C5 P2 C30 98.80(10)
C36 P2 C30 103.98(9)
C11 O1 H1A 110(2)
C2 C1 C5 107.90(17)
C2 C1 C11 126.3(2)
C5 C1 C11 125.77(18)
C2 C1 Fe1 70.09(11)
C5 C1 Fe1 70.06(11)
C11 C1 Fe1 125.88(13)
C3 C2 C1 108.1(2)
C3 C2 Fe1 69.92(13)
C1 C2 Fe1 68.82(11)
C3 C2 H2A 126.0
C1 C2 H2A 126.0
Fe1 C2 H2A 126.9
C4 C3 C2 108.5(2)
C4 C3 Fe1 69.94(15)
C2 C3 Fe1 69.38(14)
C4 C3 H3A 125.7
C2 C3 H3A 125.7
Fe1 C3 H3A 126.5
C3 C4 C5 108.4(2)
C3 C4 Fe1 69.63(15)
C5 C4 Fe1 69.30(12)
C3 C4 H4A 125.8
C5 C4 H4A 125.8
Fe1 C4 H4A 126.8
C4 C5 C1 107.12(18)
C4 C5 P2 127.69(17)
C1 C5 P2 125.19(15)
C4 C5 Fe1 69.72(12)
C1 C5 Fe1 68.39(11)
P2 C5 Fe1 126.60(11)
C10 C6 C7 107.5(2)
C10 C6 Fe1 70.18(14)
C7 C6 Fe1 69.01(16)
C10 C6 H6A 126.2
C7 C6 H6A 126.2
Fe1 C6 H6A 126.1
C8 C7 C6 108.4(3)
C8 C7 Fe1 70.03(17)
C6 C7 Fe1 70.37(15)
C8 C7 H7A 125.8
C6 C7 H7A 125.8
Fe1 C7 H7A 125.4
C7 C8 C9 108.6(3)
C7 C8 Fe1 69.81(15)
C9 C8 Fe1 70.43(15)
C7 C8 H8A 125.7
C9 C8 H8A 125.7
Fe1 C8 H8A 125.6
C10 C9 C8 107.2(3)
C10 C9 Fe1 70.02(14)
C8 C9 Fe1 68.95(16)
C10 C9 H9A 126.4
C8 C9 H9A 126.4
Fe1 C9 H9A 126.2
C6 C10 C9 108.3(2)
C6 C10 Fe1 69.50(15)
C9 C10 Fe1 69.69(14)
C6 C10 H10A 125.9
C9 C10 H10A 125.9
Fe1 C10 H10A 126.5
O1 C11 C1 107.29(16)
O1 C11 C12 110.55(16)
C1 C11 C12 112.37(16)
O1 C11 H11A 108.9
C1 C11 H11A 108.9
C12 C11 H11A 108.9
C13 C12 C17 119.70(18)
C13 C12 C11 118.09(18)
C17 C12 C11 122.20(17)
C14 C13 C12 121.0(2)
C14 C13 H13A 119.5
C12 C13 H13A 119.5
C15 C14 C13 119.7(2)
C15 C14 H14A 120.2
C13 C14 H14A 120.2
C14 C15 C16 119.85(19)
C14 C15 H15A 120.1
C16 C15 H15A 120.1
C15 C16 C17 121.5(2)
C15 C16 H16A 119.3
C17 C16 H16A 119.3
C16 C17 C12 118.18(18)
C16 C17 P1 121.89(16)
C12 C17 P1 119.88(14)
C19 C18 C23 118.26(19)
C19 C18 P1 117.21(17)
C23 C18 P1 124.51(15)
C20 C19 C18 121.0(2)
C20 C19 H19A 119.5
C18 C19 H19A 119.5
C19 C20 C21 120.3(2)
C19 C20 H20A 119.8
C21 C20 H20A 119.8
C22 C21 C20 119.6(2)
C22 C21 H21A 120.2
C20 C21 H21A 120.2
C21 C22 C23 120.4(2)
C21 C22 H22A 119.8
C23 C22 H22A 119.8
C22 C23 C18 120.43(18)
C22 C23 H23A 119.8
C18 C23 H23A 119.8
C25 C24 C29 118.6(2)
C25 C24 P1 124.09(18)
C29 C24 P1 117.28(18)
C24 C25 C26 120.8(3)
C24 C25 H25A 119.6
C26 C25 H25A 119.6
C27 C26 C25 120.0(3)
C27 C26 H26A 120.0
C25 C26 H26A 120.0
C28 C27 C26 119.9(3)
C28 C27 H27A 120.0
C26 C27 H27A 120.0
C27 C28 C29 120.2(3)
C27 C28 H28A 119.9
C29 C28 H28A 119.9
C24 C29 C28 120.4(3)
C24 C29 H29A 119.8
C28 C29 H29A 119.8
C35 C30 C31 118.5(2)
C35 C30 P2 124.53(16)
C31 C30 P2 116.88(17)
C32 C31 C30 120.8(2)
C32 C31 H31A 119.6
C30 C31 H31A 119.6
C33 C32 C31 120.2(2)
C33 C32 H32A 119.9
C31 C32 H32A 119.9
C32 C33 C34 119.5(2)
C32 C33 H33A 120.2
C34 C33 H33A 120.2
C33 C34 C35 120.2(2)
C33 C34 H34A 119.9
C35 C34 H34A 119.9
C30 C35 C34 120.7(2)
C30 C35 H35A 119.7
C34 C35 H35A 119.7
C37 C36 C41 118.68(19)
C37 C36 P2 123.54(16)
C41 C36 P2 117.47(16)
C36 C37 C38 120.9(2)
C36 C37 H37A 119.6
C38 C37 H37A 119.6
C39 C38 C37 119.8(2)
C39 C38 H38A 120.1
C37 C38 H38A 120.1
C40 C39 C38 120.0(2)
C40 C39 H39A 120.0
C38 C39 H39A 120.0
C39 C40 C41 120.4(2)
C39 C40 H40A 119.8
C41 C40 H40A 119.8
C40 C41 C36 120.2(2)
C40 C41 H41A 119.9
C36 C41 H41A 119.9

loop_
_geom_bond_atom_site_label_1
_geom_bond_atom_site_label_2
_geom_bond_distance
Fe1 C1 2.0269(18)
Fe1 C7 2.030(3)
Fe1 C8 2.033(3)
Fe1 C2 2.044(2)
Fe1 C6 2.048(3)
Fe1 C5 2.049(2)
Fe1 C3 2.051(3)
Fe1 C9 2.053(2)
Fe1 C4 2.055(2)
Fe1 C10 2.057(2)
P1 C24 1.837(2)
P1 C18 1.839(2)
P1 C17 1.843(2)
P2 C5 1.818(2)
P2 C36 1.842(2)
P2 C30 1.844(2)
O1 C11 1.437(3)
O1 H1A 0.78(3)
C1 C2 1.429(3)
C1 C5 1.446(3)
C1 C11 1.501(3)
C2 C3 1.424(3)
C2 H2A 0.9500
C3 C4 1.419(3)
C3 H3A 0.9500
C4 C5 1.437(3)
C4 H4A 0.9500
C6 C10 1.415(4)
C6 C7 1.416(5)
C6 H6A 0.9500
C7 C8 1.395(5)
C7 H7A 0.9500
C8 C9 1.418(4)
C8 H8A 0.9500
C9 C10 1.416(4)
C9 H9A 0.9500
C10 H10A 0.9500
C11 C12 1.525(3)
C11 H11A 1.0000
C12 C13 1.394(3)
C12 C17 1.406(3)
C13 C14 1.389(3)
C13 H13A 0.9500
C14 C15 1.379(3)
C14 H14A 0.9500
C15 C16 1.390(3)
C15 H15A 0.9500
C16 C17 1.399(3)
C16 H16A 0.9500
C18 C19 1.398(3)
C18 C23 1.405(3)
C19 C20 1.380(3)
C19 H19A 0.9500
C20 C21 1.391(3)
C20 H20A 0.9500
C21 C22 1.382(3)
C21 H21A 0.9500
C22 C23 1.391(3)
C22 H22A 0.9500
C23 H23A 0.9500
C24 C25 1.387(3)
C24 C29 1.393(3)
C25 C26 1.388(4)
C25 H25A 0.9500
C26 C27 1.381(4)
C26 H26A 0.9500
C27 C28 1.376(4)
C27 H27A 0.9500
C28 C29 1.394(3)
C28 H28A 0.9500
C29 H29A 0.9500
C30 C35 1.386(3)
C30 C31 1.395(3)
C31 C32 1.386(3)
C31 H31A 0.9500
C32 C33 1.382(4)
C32 H32A 0.9500
C33 C34 1.385(3)
C33 H33A 0.9500
C34 C35 1.392(3)
C34 H34A 0.9500
C35 H35A 0.9500
C36 C37 1.392(3)
C36 C41 1.400(3)
C37 C38 1.393(3)
C37 H37A 0.9500
C38 C39 1.387(3)
C38 H38A 0.9500
C39 C40 1.378(4)
C39 H39A 0.9500
C40 C41 1.395(3)
C40 H40A 0.9500
C41 H41A 0.9500

loop_
_geom_hbond_atom_site_label_D
_geom_hbond_atom_site_label_H
_geom_hbond_atom_site_label_A
_geom_hbond_site_symmetry_A
_geom_hbond_distance_DH
_geom_hbond_distance_HA
_geom_hbond_distance_DA
_geom_hbond_angle_DHA
_geom_hbond_publ_flag
C11 H11A P1 1_555 1.00 2.56 3.153(2) 118 yes
O1 H1A C23 1_555 0.78(3) 2.51(3) 3.217(3) 152(2) yes

loop_
_geom_torsion_atom_site_label_1
_geom_torsion_atom_site_label_2
_geom_torsion_atom_site_label_3
_geom_torsion_atom_site_label_4
_geom_torsion
C7 Fe1 C1 C2 74.09(18)
C8 Fe1 C1 C2 44.9(3)
C6 Fe1 C1 C2 115.44(15)
C5 Fe1 C1 C2 -118.63(17)
C3 Fe1 C1 C2 -37.34(14)
C9 Fe1 C1 C2 -173.9(3)
C4 Fe1 C1 C2 -80.76(14)
C10 Fe1 C1 C2 156.36(14)
C7 Fe1 C1 C5 -167.29(15)
C8 Fe1 C1 C5 163.5(3)
C2 Fe1 C1 C5 118.63(17)
C6 Fe1 C1 C5 -125.93(13)
C3 Fe1 C1 C5 81.28(13)
C9 Fe1 C1 C5 -55.3(3)
C4 Fe1 C1 C5 37.87(12)
C10 Fe1 C1 C5 -85.01(14)
C7 Fe1 C1 C11 -47.0(2)
C8 Fe1 C1 C11 -76.2(4)
C2 Fe1 C1 C11 -121.0(2)
C6 Fe1 C1 C11 -5.6(2)
C5 Fe1 C1 C11 120.3(2)
C3 Fe1 C1 C11 -158.4(2)
C9 Fe1 C1 C11 65.1(4)
C4 Fe1 C1 C11 158.2(2)
C10 Fe1 C1 C11 35.3(2)
C5 C1 C2 C3 -1.0(2)
C11 C1 C2 C3 179.57(19)
Fe1 C1 C2 C3 59.08(16)
C5 C1 C2 Fe1 -60.13(13)
C11 C1 C2 Fe1 120.49(19)
C1 Fe1 C2 C3 -119.74(19)
C7 Fe1 C2 C3 117.71(17)
C8 Fe1 C2 C3 78.19(19)
C6 Fe1 C2 C3 158.71(15)
C5 Fe1 C2 C3 -81.22(15)
C9 Fe1 C2 C3 53.7(4)
C4 Fe1 C2 C3 -37.14(14)
C10 Fe1 C2 C3 -174.9(2)
C7 Fe1 C2 C1 -122.56(16)
C8 Fe1 C2 C1 -162.07(16)
C6 Fe1 C2 C1 -81.55(16)
C5 Fe1 C2 C1 38.52(12)
C3 Fe1 C2 C1 119.74(19)
C9 Fe1 C2 C1 173.5(3)
C4 Fe1 C2 C1 82.59(14)
C10 Fe1 C2 C1 -55.2(3)
C1 C2 C3 C4 0.7(3)
Fe1 C2 C3 C4 59.15(18)
C1 C2 C3 Fe1 -58.40(15)
C1 Fe1 C3 C4 -82.25(15)
C7 Fe1 C3 C4 162.08(16)
C8 Fe1 C3 C4 120.29(17)
C2 Fe1 C3 C4 -120.0(2)
C6 Fe1 C3 C4 -166.0(2)
C5 Fe1 C3 C4 -37.56(14)
C9 Fe1 C3 C4 79.76(18)
C10 Fe1 C3 C4 52.6(4)
C1 Fe1 C3 C2 37.70(13)
C7 Fe1 C3 C2 -77.97(17)
C8 Fe1 C3 C2 -119.76(16)
C6 Fe1 C3 C2 -46.1(3)
C5 Fe1 C3 C2 82.39(14)
C9 Fe1 C3 C2 -160.29(14)
C4 Fe1 C3 C2 120.0(2)
C10 Fe1 C3 C2 172.5(3)
C2 C3 C4 C5 -0.2(3)
Fe1 C3 C4 C5 58.64(16)
C2 C3 C4 Fe1 -58.80(18)
C1 Fe1 C4 C3 81.58(16)
C7 Fe1 C4 C3 -39.7(3)
C8 Fe1 C4 C3 -77.59(19)
C2 Fe1 C4 C3 37.38(14)
C6 Fe1 C4 C3 157.3(3)
C5 Fe1 C4 C3 120.0(2)
C9 Fe1 C4 C3 -121.32(16)
C10 Fe1 C4 C3 -163.36(15)
C1 Fe1 C4 C5 -38.37(12)
C7 Fe1 C4 C5 -159.7(2)
C8 Fe1 C4 C5 162.46(15)
C2 Fe1 C4 C5 -82.57(14)
C6 Fe1 C4 C5 37.4(4)
C3 Fe1 C4 C5 -120.0(2)
C9 Fe1 C4 C5 118.72(14)
C10 Fe1 C4 C5 76.69(16)
C3 C4 C5 C1 -0.5(3)
Fe1 C4 C5 C1 58.36(13)
C3 C4 C5 P2 179.97(17)
Fe1 C4 C5 P2 -121.18(17)
C3 C4 C5 Fe1 -58.85(18)
C2 C1 C5 C4 0.9(2)
C11 C1 C5 C4 -179.67(18)
Fe1 C1 C5 C4 -59.20(14)
C2 C1 C5 P2 -179.50(16)
C11 C1 C5 P2 -0.1(3)
Fe1 C1 C5 P2 120.36(16)
C2 C1 C5 Fe1 60.14(13)
C11 C1 C5 Fe1 -120.47(18)
C36 P2 C5 C4 -98.5(2)
C30 P2 C5 C4 7.7(2)
C36 P2 C5 C1 82.08(18)
C30 P2 C5 C1 -171.75(17)
C36 P2 C5 Fe1 169.93(13)
C30 P2 C5 Fe1 -83.90(14)
C1 Fe1 C5 C4 118.94(17)
C7 Fe1 C5 C4 153.5(3)
C8 Fe1 C5 C4 -44.3(3)
C2 Fe1 C5 C4 80.82(14)
C6 Fe1 C5 C4 -168.09(14)
C3 Fe1 C5 C4 37.08(14)
C9 Fe1 C5 C4 -82.29(16)
C10 Fe1 C5 C4 -125.33(14)
C7 Fe1 C5 C1 34.6(4)
C8 Fe1 C5 C1 -163.3(3)
C2 Fe1 C5 C1 -38.12(12)
C6 Fe1 C5 C1 72.98(15)
C3 Fe1 C5 C1 -81.86(13)
C9 Fe1 C5 C1 158.78(13)
C4 Fe1 C5 C1 -118.94(17)
C10 Fe1 C5 C1 115.73(13)
C1 Fe1 C5 P2 -118.55(19)
C7 Fe1 C5 P2 -84.0(4)
C8 Fe1 C5 P2 78.2(3)
C2 Fe1 C5 P2 -156.66(18)
C6 Fe1 C5 P2 -45.57(19)
C3 Fe1 C5 P2 159.59(17)
C9 Fe1 C5 P2 40.23(18)
C4 Fe1 C5 P2 122.5(2)
C10 Fe1 C5 P2 -2.82(17)
C1 Fe1 C6 C10 120.89(14)
C7 Fe1 C6 C10 -118.7(2)
C8 Fe1 C6 C10 -81.27(17)
C2 Fe1 C6 C10 163.48(14)
C5 Fe1 C6 C10 79.59(16)
C3 Fe1 C6 C10 -164.1(2)
C9 Fe1 C6 C10 -37.29(15)
C4 Fe1 C6 C10 50.3(4)
C1 Fe1 C6 C7 -120.38(17)
C8 Fe1 C6 C7 37.46(18)
C2 Fe1 C6 C7 -77.79(18)
C5 Fe1 C6 C7 -161.68(16)
C3 Fe1 C6 C7 -45.4(3)
C9 Fe1 C6 C7 81.44(18)
C4 Fe1 C6 C7 169.0(3)
C10 Fe1 C6 C7 118.7(2)
C10 C6 C7 C8 -0.1(3)
Fe1 C6 C7 C8 -59.9(2)
C10 C6 C7 Fe1 59.88(16)
C1 Fe1 C7 C8 -163.71(16)
C2 Fe1 C7 C8 -123.03(18)
C6 Fe1 C7 C8 119.1(3)
C5 Fe1 C7 C8 170.0(3)
C3 Fe1 C7 C8 -81.9(2)
C9 Fe1 C7 C8 37.71(18)
C4 Fe1 C7 C8 -53.8(3)
C10 Fe1 C7 C8 81.33(19)
C1 Fe1 C7 C6 77.20(18)
C8 Fe1 C7 C6 -119.1(3)
C2 Fe1 C7 C6 117.87(16)
C5 Fe1 C7 C6 50.9(4)
C3 Fe1 C7 C6 158.99(15)
C9 Fe1 C7 C6 -81.39(17)
C4 Fe1 C7 C6 -172.8(2)
C10 Fe1 C7 C6 -37.76(15)
C6 C7 C8 C9 0.2(3)
Fe1 C7 C8 C9 -60.0(2)
C6 C7 C8 Fe1 60.16(18)
C1 Fe1 C8 C7 40.0(4)
C2 Fe1 C8 C7 73.1(2)
C6 Fe1 C8 C7 -37.87(19)
C5 Fe1 C8 C7 -171.0(3)
C3 Fe1 C8 C7 114.9(2)
C9 Fe1 C8 C7 -119.4(3)
C4 Fe1 C8 C7 156.26(18)
C10 Fe1 C8 C7 -81.6(2)
C1 Fe1 C8 C9 159.4(2)
C7 Fe1 C8 C9 119.4(3)
C2 Fe1 C8 C9 -167.49(16)
C6 Fe1 C8 C9 81.5(2)
C5 Fe1 C8 C9 -51.6(4)
C3 Fe1 C8 C9 -125.72(19)
C4 Fe1 C8 C9 -84.3(2)
C10 Fe1 C8 C9 37.84(17)
C7 C8 C9 C10 -0.2(3)
Fe1 C8 C9 C10 -59.81(17)
C7 C8 C9 Fe1 59.61(19)
C1 Fe1 C9 C10 -40.6(3)
C7 Fe1 C9 C10 81.27(19)
C8 Fe1 C9 C10 118.6(3)
C2 Fe1 C9 C10 151.3(3)
C6 Fe1 C9 C10 37.31(16)
C5 Fe1 C9 C10 -81.64(17)
C3 Fe1 C9 C10 -168.46(15)
C4 Fe1 C9 C10 -125.54(15)
C1 Fe1 C9 C8 -159.1(3)
C7 Fe1 C9 C8 -37.3(2)
C2 Fe1 C9 C8 32.7(4)
C6 Fe1 C9 C8 -81.2(2)
C5 Fe1 C9 C8 159.80(19)
C3 Fe1 C9 C8 73.0(2)
C4 Fe1 C9 C8 115.9(2)
C10 Fe1 C9 C8 -118.6(3)
C7 C6 C10 C9 -0.1(3)
Fe1 C6 C10 C9 59.08(16)
C7 C6 C10 Fe1 -59.14(17)
C8 C9 C10 C6 0.2(3)
Fe1 C9 C10 C6 -58.97(16)
C8 C9 C10 Fe1 59.13(19)
C1 Fe1 C10 C6 -76.58(17)
C7 Fe1 C10 C6 38.04(17)
C8 Fe1 C10 C6 81.55(19)
C2 Fe1 C10 C6 -37.0(3)
C5 Fe1 C10 C6 -121.39(15)
C3 Fe1 C10 C6 154.8(3)
C9 Fe1 C10 C6 119.7(2)
C4 Fe1 C10 C6 -164.29(15)
C1 Fe1 C10 C9 163.73(15)
C7 Fe1 C10 C9 -81.66(19)
C8 Fe1 C10 C9 -38.14(18)
C2 Fe1 C10 C9 -156.7(2)
C6 Fe1 C10 C9 -119.7(2)
C5 Fe1 C10 C9 118.92(16)
C3 Fe1 C10 C9 35.1(4)
C4 Fe1 C10 C9 76.01(18)
C2 C1 C11 O1 -25.1(3)
C5 C1 C11 O1 155.63(18)
Fe1 C1 C11 O1 65.5(2)
C2 C1 C11 C12 96.6(2)
C5 C1 C11 C12 -82.7(2)
Fe1 C1 C11 C12 -172.79(14)
O1 C11 C12 C13 68.2(2)
C1 C11 C12 C13 -51.7(3)
O1 C11 C12 C17 -110.6(2)
C1 C11 C12 C17 129.5(2)
C17 C12 C13 C14 -1.1(3)
C11 C12 C13 C14 -179.9(2)
C12 C13 C14 C15 -1.4(4)
C13 C14 C15 C16 1.8(4)
C14 C15 C16 C17 0.1(3)
C15 C16 C17 C12 -2.5(3)
C15 C16 C17 P1 -179.75(17)
C13 C12 C17 C16 3.0(3)
C11 C12 C17 C16 -178.27(18)
C13 C12 C17 P1 -179.75(16)
C11 C12 C17 P1 -1.0(3)
C24 P1 C17 C16 -11.30(19)
C18 P1 C17 C16 -115.52(17)
C24 P1 C17 C12 171.52(16)
C18 P1 C17 C12 67.30(17)
C24 P1 C18 C19 95.15(18)
C17 P1 C18 C19 -159.55(17)
C24 P1 C18 C23 -86.39(19)
C17 P1 C18 C23 18.90(19)
C23 C18 C19 C20 -0.6(3)
P1 C18 C19 C20 177.94(18)
C18 C19 C20 C21 -0.8(4)
C19 C20 C21 C22 1.3(4)
C20 C21 C22 C23 -0.5(4)
C21 C22 C23 C18 -1.0(3)
C19 C18 C23 C22 1.5(3)
P1 C18 C23 C22 -176.96(16)
C18 P1 C24 C25 23.5(2)
C17 P1 C24 C25 -80.3(2)
C18 P1 C24 C29 -154.66(17)
C17 P1 C24 C29 101.60(18)
C29 C24 C25 C26 0.4(4)
P1 C24 C25 C26 -177.7(2)
C24 C25 C26 C27 -0.6(4)
C25 C26 C27 C28 -0.3(4)
C26 C27 C28 C29 1.4(4)
C25 C24 C29 C28 0.7(3)
P1 C24 C29 C28 178.92(19)
C27 C28 C29 C24 -1.6(4)
C5 P2 C30 C35 -87.0(2)
C36 P2 C30 C35 16.6(2)
C5 P2 C30 C31 89.93(18)
C36 P2 C30 C31 -166.51(17)
C35 C30 C31 C32 2.1(3)
P2 C30 C31 C32 -174.96(19)
C30 C31 C32 C33 -1.4(4)
C31 C32 C33 C34 0.1(4)
C32 C33 C34 C35 0.4(4)
C31 C30 C35 C34 -1.6(4)
P2 C30 C35 C34 175.2(2)
C33 C34 C35 C30 0.4(4)
C5 P2 C36 C37 14.0(2)
C30 P2 C36 C37 -88.04(19)
C5 P2 C36 C41 -159.45(16)
C30 P2 C36 C41 98.54(17)
C41 C36 C37 C38 0.3(3)
P2 C36 C37 C38 -173.05(17)
C36 C37 C38 C39 -0.5(3)
C37 C38 C39 C40 0.2(3)
C38 C39 C40 C41 0.3(4)
C39 C40 C41 C36 -0.6(3)
C37 C36 C41 C40 0.3(3)
P2 C36 C41 C40 174.00(17)
